data_4078627
loop_
_publ_author_name
'Suess, Daniel L. M.'
'Peters, Jonas C.'

_publ_section_title
;
 Late-Metal Diphosphinosulfinyl S(O)P2Pincer-type Complexes
;
_journal_issue 15
_journal_name_full Organometallics
_journal_page_first 5213
_journal_paper_doi 10.1021/om3001229
_journal_volume 31
_journal_year 2012
_chemical_formula_sum 'C52 H58 Cl Ir O3 P2 S'
_chemical_formula_weight 1052.63
_chemical_name_systematic
;
 ?
;
_space_group_IT_number 2
_symmetry_cell_setting triclinic
_symmetry_space_group_name_Hall '-P 1'
_symmetry_space_group_name_H-M 'P -1'
_atom_sites_solution_hydrogens geom
_atom_sites_solution_primary direct
_atom_sites_solution_secondary difmap
_audit_creation_method SHELXL-97
_cell_angle_alpha 67.9740(10)
_cell_angle_beta 87.4340(10)
_cell_angle_gamma 67.8130(10)
_cell_formula_units_Z 2
_cell_length_a 10.8356(9)
_cell_length_b 14.2555(12)
_cell_length_c 17.2755(14)
_cell_measurement_reflns_used 9759
_cell_measurement_temperature 100(2)
_cell_measurement_theta_max 29.23
_cell_measurement_theta_min 2.21
_cell_volume 2275.9(3)
_computing_cell_refinement 'Bruker SAINT'
_computing_data_collection 'Bruker APEX2'
_computing_data_reduction 'Bruker SAINT'
_computing_molecular_graphics 'Bruker SHELXTL'
_computing_publication_material 'Bruker SHELXTL'
_computing_structure_refinement 'SHELXL-97 (Sheldrick, 2008)'
_computing_structure_solution 'SHELXS-97 (Sheldrick, 2008)'
_diffrn_ambient_temperature 100(2)
_diffrn_detector_area_resol_mean 8.3
_diffrn_measured_fraction_theta_full 0.995
_diffrn_measured_fraction_theta_max 0.995
_diffrn_measurement_device_type 'Bruker APEX-II CCD'
_diffrn_measurement_method '\f and \w scans'
_diffrn_radiation_monochromator graphite
_diffrn_radiation_source 'fine-focus sealed tube'
_diffrn_radiation_type MoK\a
_diffrn_radiation_wavelength 0.71073
_diffrn_reflns_av_R_equivalents 0.0648
_diffrn_reflns_av_sigmaI/netI 0.0611
_diffrn_reflns_limit_h_max 14
_diffrn_reflns_limit_h_min -14
_diffrn_reflns_limit_k_max 19
_diffrn_reflns_limit_k_min -19
_diffrn_reflns_limit_l_max 23
_diffrn_reflns_limit_l_min -23
_diffrn_reflns_number 48703
_diffrn_reflns_theta_full 28.70
_diffrn_reflns_theta_max 28.70
_diffrn_reflns_theta_min 1.28
_exptl_absorpt_coefficient_mu 3.151
_exptl_absorpt_correction_T_max 0.7435
_exptl_absorpt_correction_T_min 0.6008
_exptl_absorpt_correction_type multi-scan
_exptl_absorpt_process_details 'SADABS v2008/1 (Bruker-AXS, 2008)'
_exptl_crystal_colour yellow
_exptl_crystal_density_diffrn 1.536
_exptl_crystal_density_meas ?
_exptl_crystal_density_method 'not measured'
_exptl_crystal_description block
_exptl_crystal_F_000 1068
_exptl_crystal_size_max 0.18
_exptl_crystal_size_mid 0.18
_exptl_crystal_size_min 0.10
_refine_diff_density_max 4.086
_refine_diff_density_min -1.163
_refine_diff_density_rms 0.150
_refine_ls_extinction_method none
_refine_ls_goodness_of_fit_ref 1.033
_refine_ls_hydrogen_treatment mixed
_refine_ls_matrix_type full
_refine_ls_number_parameters 578
_refine_ls_number_reflns 11715
_refine_ls_number_restraints 588
_refine_ls_restrained_S_all 1.018
_refine_ls_R_factor_all 0.0526
_refine_ls_R_factor_gt 0.0392
_refine_ls_shift/su_max 0.009
_refine_ls_shift/su_mean 0.000
_refine_ls_structure_factor_coef Fsqd
_refine_ls_weighting_details 'calc w=1/[\s^2^(Fo^2^)+(0.0393P)^2^+3.1095P] where P=(Fo^2^+2Fc^2^)/3'
_refine_ls_weighting_scheme calc
_refine_ls_wR_factor_gt 0.0850
_refine_ls_wR_factor_ref 0.0917
_reflns_number_gt 9868
_reflns_number_total 11715
_reflns_threshold_expression >2sigma(I)
_cod_data_source_file om3001229_si_002.cif
_cod_data_source_block (SOP2)IrCl(COE)
_cod_depositor_comments
;
The following automatic conversions were performed:

'_symmetry_cell_setting' value 'Triclinic' changed to 'triclinic'
according to /home/saulius/struct/CIF-dictionaries/cif_core.dic
dictionary named 'cif_core.dic' version 2.4.2 from 2011-04-26.

Automatic conversion script
Id: cif_fix_values 1891 2012-01-12 08:04:46Z andrius 

The following automatic conversions were performed:

'_exptl_crystal_density_meas' value 'not measured' was changed to '?'
- the value is perceived as not measured.

Automatic conversion script
Id: cif_fix_values 3008 2015-01-20 13:52:24Z robertas 
;
_cod_original_sg_symbol_H-M P-1
_cod_database_code 4078627

loop_
_symmetry_equiv_pos_as_xyz
'x, y, z'
'-x, -y, -z'

loop_
_atom_site_label
_atom_site_type_symbol
_atom_site_fract_x
_atom_site_fract_y
_atom_site_fract_z
_atom_site_U_iso_or_equiv
_atom_site_adp_type
_atom_site_occupancy
_atom_site_symmetry_multiplicity
_atom_site_calc_flag
_atom_site_refinement_flags
_atom_site_disorder_assembly
_atom_site_disorder_group
Ir1 Ir -0.153256(15) 0.516667(13) 0.738946(9) 0.01544(5) Uani 1 1 d U . .
S1 S -0.32733(9) 0.52128(8) 0.80696(6) 0.01477(19) Uani 1 1 d U . .
Cl1 Cl 0.04708(9) 0.49304(9) 0.66807(6) 0.0210(2) Uani 1 1 d U . .
P1 P -0.02670(10) 0.35801(8) 0.85108(6) 0.01450(19) Uani 1 1 d U . .
P2 P -0.24922(10) 0.47667(9) 0.64407(6) 0.0164(2) Uani 1 1 d U . .
C14 C -0.2738(4) 0.4099(3) 0.9108(2) 0.0143(7) Uani 1 1 d U . .
C13 C -0.1389(4) 0.3406(3) 0.9326(2) 0.0151(7) Uani 1 1 d U . .
C25 C -0.3125(4) 0.5941(3) 0.5432(2) 0.0188(8) Uani 1 1 d U . .
C15 C -0.3658(4) 0.4037(3) 0.9695(2) 0.0185(8) Uani 1 1 d U . .
H15 H -0.4578 0.4512 0.9535 0.022 Uiso 1 1 calc R . .
C17 C -0.1871(4) 0.2597(3) 1.0748(2) 0.0184(8) Uani 1 1 d U . .
H17 H -0.1570 0.2088 1.1312 0.022 Uiso 1 1 calc R . .
C31 C -0.1745(4) 0.3579(4) 0.6141(2) 0.0193(8) Uani 1 1 d U . .
C7 C 0.0425(4) 0.2245(3) 0.8420(2) 0.0179(8) Uani 1 1 d U . .
C30 C -0.2198(4) 0.6337(4) 0.4980(2) 0.0218(9) Uani 1 1 d U . .
H30 H -0.1268 0.5946 0.5172 0.026 Uiso 1 1 calc R . .
C33 C -0.0793(5) 0.2750(4) 0.5151(3) 0.0297(10) Uani 1 1 d U . .
H33 H -0.0521 0.2824 0.4608 0.036 Uiso 1 1 calc R . .
C26 C -0.4492(4) 0.6526(3) 0.5136(2) 0.0198(8) Uani 1 1 d U . .
H26 H -0.5137 0.6267 0.5428 0.024 Uiso 1 1 calc R . .
C12 C -0.0043(5) 0.1421(4) 0.8822(3) 0.0245(9) Uani 1 1 d U . .
H12 H -0.0759 0.1544 0.9158 0.029 Uiso 1 1 calc R . .
C36 C -0.1561(5) 0.2543(4) 0.6737(3) 0.0262(9) Uani 1 1 d U . .
H36 H -0.1816 0.2466 0.7284 0.031 Uiso 1 1 calc R . .
C29 C -0.2616(5) 0.7288(4) 0.4259(3) 0.0258(9) Uani 1 1 d U . .
H29 H -0.1974 0.7540 0.3955 0.031 Uiso 1 1 calc R . .
C11 C 0.0529(5) 0.0409(4) 0.8737(3) 0.0338(11) Uani 1 1 d U . .
H11 H 0.0197 -0.0147 0.9012 0.041 Uiso 1 1 calc R . .
C9 C 0.2040(5) 0.1048(4) 0.7843(3) 0.0310(11) Uani 1 1 d U . .
H9 H 0.2755 0.0923 0.7506 0.037 Uiso 1 1 calc R . .
C8 C 0.1471(4) 0.2050(4) 0.7921(3) 0.0237(9) Uani 1 1 d U . .
H8 H 0.1793 0.2610 0.7634 0.028 Uiso 1 1 calc R . .
C16 C -0.3223(4) 0.3275(3) 1.0518(2) 0.0190(8) Uani 1 1 d U . .
H16 H -0.3846 0.3218 1.0920 0.023 Uiso 1 1 calc R . .
C28 C -0.3985(5) 0.7877(4) 0.3979(3) 0.0284(10) Uani 1 1 d U . .
H28 H -0.4278 0.8542 0.3493 0.034 Uiso 1 1 calc R . .
C35 C -0.1011(5) 0.1628(4) 0.6540(3) 0.0324(10) Uani 1 1 d U . .
H35 H -0.0887 0.0925 0.6953 0.039 Uiso 1 1 calc R . .
C34 C -0.0632(5) 0.1724(4) 0.5736(3) 0.0327(11) Uani 1 1 d U . .
H34 H -0.0270 0.1095 0.5597 0.039 Uiso 1 1 calc R . .
C27 C -0.4904(4) 0.7490(4) 0.4409(3) 0.0255(9) Uani 1 1 d U . .
H27 H -0.5832 0.7883 0.4210 0.031 Uiso 1 1 calc R . .
C18 C -0.0961(4) 0.2656(3) 1.0162(2) 0.0187(8) Uani 1 1 d U . .
H18 H -0.0040 0.2186 1.0326 0.022 Uiso 1 1 calc R . .
C10 C 0.1573(5) 0.0217(4) 0.8255(3) 0.0328(11) Uani 1 1 d U . .
H10 H 0.1971 -0.0473 0.8203 0.039 Uiso 1 1 calc R . .
C32 C -0.1346(4) 0.3672(4) 0.5343(3) 0.0231(9) Uani 1 1 d U . .
H32 H -0.1455 0.4373 0.4931 0.028 Uiso 1 1 calc R . .
O1 O -0.4205(3) 0.6160(2) 0.82408(16) 0.0187(6) Uani 1 1 d U . .
C1 C 0.1156(4) 0.3536(3) 0.9074(2) 0.0151(7) Uani 1 1 d U . .
C19 C -0.4360(4) 0.4837(3) 0.7586(2) 0.0159(7) Uani 1 1 d U . .
C20 C -0.4000(4) 0.4599(3) 0.6872(2) 0.0158(7) Uani 1 1 d U . .
C24 C -0.5563(4) 0.4820(4) 0.7894(2) 0.0246(10) Uani 1 1 d U . .
H24 H -0.5795 0.4970 0.8384 0.030 Uiso 1 1 calc R . .
C37 C -0.2069(4) 0.6921(3) 0.6683(2) 0.0208(8) Uani 1 1 d U . .
C38 C -0.1292(4) 0.6606(3) 0.7453(2) 0.0207(8) Uani 1 1 d U . .
C4 C 0.3162(4) 0.3565(4) 1.0019(3) 0.0255(9) Uani 1 1 d U . .
H4 H 0.3845 0.3573 1.0340 0.031 Uiso 1 1 calc R . .
C6 C 0.1088(4) 0.4513(3) 0.9113(2) 0.0205(8) Uani 1 1 d U . .
H6 H 0.0358 0.5181 0.8806 0.025 Uiso 1 1 calc R . .
C2 C 0.2265(4) 0.2567(4) 0.9506(3) 0.0255(9) Uani 1 1 d U . .
H2 H 0.2341 0.1895 0.9477 0.031 Uiso 1 1 calc R . .
C23 C -0.6420(4) 0.4589(4) 0.7501(2) 0.0227(9) Uani 1 1 d U . .
H23 H -0.7256 0.4610 0.7704 0.027 Uiso 1 1 calc R . .
C21 C -0.4862(4) 0.4335(4) 0.6488(3) 0.0219(9) Uani 1 1 d U . .
H21 H -0.4625 0.4161 0.6008 0.026 Uiso 1 1 calc R . .
C44 C -0.3497(4) 0.7763(4) 0.6447(3) 0.0242(9) Uani 1 1 d U C .
H44A H -0.3947 0.7719 0.6964 0.029 Uiso 1 1 calc R . .
H44B H -0.3986 0.7587 0.6086 0.029 Uiso 1 1 calc R . .
C5 C 0.2074(4) 0.4526(4) 0.9593(3) 0.0245(9) Uani 1 1 d U . .
H5 H 0.1999 0.5194 0.9629 0.029 Uiso 1 1 calc R . .
C22 C -0.6054(4) 0.4325(4) 0.6803(3) 0.0228(9) Uani 1 1 d U . .
H22 H -0.6626 0.4137 0.6541 0.027 Uiso 1 1 calc R . .
C39 C -0.1848(5) 0.7101(4) 0.8095(3) 0.0253(9) Uani 1 1 d U C .
H39A H -0.1400 0.6562 0.8661 0.030 Uiso 1 1 calc R . .
H39B H -0.2818 0.7254 0.8093 0.030 Uiso 1 1 calc R . .
C43 C -0.3571(5) 0.8936(4) 0.5982(3) 0.0316(10) Uani 1 1 d U . .
H43A H -0.4492 0.9429 0.5705 0.038 Uiso 1 1 calc R A 1
H43B H -0.2950 0.8952 0.5544 0.038 Uiso 1 1 calc R A 1
C3 C 0.3255(4) 0.2589(4) 0.9976(3) 0.0296(10) Uani 1 1 d U . .
H3 H 0.4002 0.1929 1.0270 0.035 Uiso 1 1 calc R . .
C40 C -0.1646(7) 0.8170(4) 0.7919(3) 0.0475(15) Uani 1 1 d U . .
H40A H -0.0756 0.7984 0.8195 0.057 Uiso 1 1 calc R B 1
H40B H -0.2334 0.8616 0.8175 0.057 Uiso 1 1 calc R B 1
C421 C -0.3181(15) 0.9337(9) 0.6620(8) 0.037(3) Uani 0.460(11) 1 d PU C 1
H42A H -0.3492 1.0147 0.6351 0.044 Uiso 0.460(11) 1 calc PR C 1
H42B H -0.3691 0.9167 0.7108 0.044 Uiso 0.460(11) 1 calc PR C 1
C411 C -0.1736(13) 0.8887(9) 0.6947(8) 0.044(3) Uani 0.460(11) 1 d PU C 1
H41A H -0.1437 0.9490 0.6867 0.053 Uiso 0.460(11) 1 calc PR C 1
H41B H -0.1170 0.8427 0.6654 0.053 Uiso 0.460(11) 1 calc PR C 1
C422 C -0.2611(11) 0.9303(8) 0.6335(6) 0.026(2) Uani 0.540(11) 1 d PU C 2
H42C H -0.1671 0.8823 0.6334 0.031 Uiso 0.540(11) 1 calc PR C 2
H42D H -0.2747 1.0064 0.5961 0.031 Uiso 0.540(11) 1 calc PR C 2
C412 C -0.2844(8) 0.9252(6) 0.7244(5) 0.0218(19) Uani 0.540(11) 1 d PU C 2
H41C H -0.3725 0.9209 0.7375 0.026 Uiso 0.540(11) 1 calc PR C 2
H41D H -0.2850 0.9927 0.7287 0.026 Uiso 0.540(11) 1 calc PR C 2
O2 O 0.1783(4) -0.1323(3) 0.7133(2) 0.0488(10) Uani 1 1 d U . .
C48 C 0.2590(5) -0.0804(5) 0.6608(3) 0.0407(12) Uani 1 1 d U . .
H48A H 0.3468 -0.1034 0.6920 0.049 Uiso 1 1 calc R . .
H48B H 0.2133 0.0005 0.6401 0.049 Uiso 1 1 calc R . .
C46 C 0.2889(5) -0.2358(4) 0.6326(3) 0.0375(12) Uani 1 1 d U . .
H46A H 0.3814 -0.2853 0.6595 0.045 Uiso 1 1 calc R . .
H46B H 0.2629 -0.2624 0.5931 0.045 Uiso 1 1 calc R . .
C47 C 0.2772(5) -0.1184(4) 0.5882(3) 0.0385(12) Uani 1 1 d U . .
H47A H 0.1988 -0.0744 0.5447 0.046 Uiso 1 1 calc R . .
H47B H 0.3594 -0.1150 0.5620 0.046 Uiso 1 1 calc R . .
C45 C 0.1913(7) -0.2281(5) 0.6977(4) 0.0546(16) Uani 1 1 d U . .
H45A H 0.1033 -0.2204 0.6764 0.066 Uiso 1 1 calc R . .
H45B H 0.2260 -0.2948 0.7501 0.066 Uiso 1 1 calc R . .
O3 O -0.3769(8) 0.1834(6) 0.8780(5) 0.133(3) Uani 1 1 d U F .
C49 C -0.4578(10) 0.1562(6) 0.8272(5) 0.089(3) Uani 1 1 d DU F .
H49A H -0.5529 0.2080 0.8160 0.107 Uiso 1 1 calc R . .
H49B H -0.4219 0.1600 0.7729 0.107 Uiso 1 1 calc R . .
C52 C -0.3158(9) 0.0768(7) 0.9526(6) 0.095(3) Uani 1 1 d DU . .
H52A H -0.2233 0.0344 0.9447 0.114 Uiso 1 1 calc R D 1
H52B H -0.3126 0.0906 1.0044 0.114 Uiso 1 1 calc R D 1
C50 C -0.4458(12) 0.0483(7) 0.8769(6) 0.129(4) Uani 1 1 d DU . .
H50A H -0.5346 0.0437 0.8759 0.155 Uiso 1 1 calc R E 1
H50B H -0.3842 -0.0034 0.8534 0.155 Uiso 1 1 calc R E 1
C511 C -0.397(2) 0.0191(14) 0.9585(9) 0.065(5) Uani 0.42(2) 1 d PDU F 1
H51A H -0.3447 -0.0611 0.9853 0.077 Uiso 0.42(2) 1 calc PR F 1
H51B H -0.4718 0.0398 0.9919 0.077 Uiso 0.42(2) 1 calc PR F 1
C512 C -0.313(2) 0.0009(11) 0.9212(13) 0.127(7) Uani 0.58(2) 1 d PDU F 2
H51C H -0.2971 -0.0713 0.9671 0.152 Uiso 0.58(2) 1 calc PR F 2
H51D H -0.2435 -0.0084 0.8827 0.152 Uiso 0.58(2) 1 calc PR F 2
H37 H -0.154(4) 0.696(3) 0.619(3) 0.019(11) Uiso 1 1 d . . .
H38 H -0.030(5) 0.660(4) 0.744(3) 0.027(12) Uiso 1 1 d . . .

loop_
_atom_site_aniso_label
_atom_site_aniso_U_11
_atom_site_aniso_U_22
_atom_site_aniso_U_33
_atom_site_aniso_U_23
_atom_site_aniso_U_13
_atom_site_aniso_U_12
Ir1 0.01433(8) 0.02050(9) 0.01167(7) -0.00415(6) 0.00140(5) -0.00903(6)
S1 0.0147(4) 0.0190(5) 0.0124(4) -0.0056(4) 0.0022(4) -0.0091(4)
Cl1 0.0158(4) 0.0300(6) 0.0153(4) -0.0044(4) 0.0033(4) -0.0115(4)
P1 0.0153(5) 0.0170(5) 0.0131(4) -0.0060(4) 0.0025(4) -0.0082(4)
P2 0.0151(5) 0.0230(5) 0.0127(4) -0.0072(4) 0.0026(4) -0.0090(4)
C14 0.0166(17) 0.0186(19) 0.0101(16) -0.0052(14) 0.0004(14) -0.0095(16)
C13 0.0178(18) 0.0172(19) 0.0148(17) -0.0076(15) 0.0047(14) -0.0104(16)
C25 0.021(2) 0.026(2) 0.0122(17) -0.0084(15) 0.0005(15) -0.0112(17)
C15 0.0169(18) 0.025(2) 0.0172(18) -0.0092(16) 0.0060(15) -0.0117(17)
C17 0.025(2) 0.018(2) 0.0139(17) -0.0049(15) 0.0007(16) -0.0106(17)
C31 0.0145(18) 0.027(2) 0.0186(19) -0.0098(16) 0.0000(15) -0.0088(17)
C7 0.0181(19) 0.019(2) 0.0165(18) -0.0078(16) 0.0015(15) -0.0055(16)
C30 0.021(2) 0.030(2) 0.0144(18) -0.0062(16) 0.0013(16) -0.0131(18)
C33 0.028(2) 0.042(3) 0.030(2) -0.022(2) 0.012(2) -0.017(2)
C26 0.0209(19) 0.025(2) 0.0143(18) -0.0091(16) 0.0005(15) -0.0083(18)
C12 0.033(2) 0.021(2) 0.022(2) -0.0097(17) 0.0081(18) -0.0132(19)
C36 0.032(2) 0.031(2) 0.020(2) -0.0109(18) 0.0013(18) -0.015(2)
C29 0.031(2) 0.032(3) 0.0167(19) -0.0071(18) 0.0069(18) -0.018(2)
C11 0.051(3) 0.024(2) 0.034(3) -0.014(2) 0.016(2) -0.021(2)
C9 0.043(3) 0.026(2) 0.028(2) -0.0138(19) 0.017(2) -0.015(2)
C8 0.028(2) 0.023(2) 0.023(2) -0.0114(18) 0.0064(18) -0.0106(19)
C16 0.023(2) 0.023(2) 0.0159(18) -0.0073(16) 0.0062(16) -0.0143(18)
C28 0.034(2) 0.026(2) 0.020(2) -0.0028(18) -0.0031(18) -0.012(2)
C35 0.040(3) 0.025(2) 0.030(2) -0.008(2) -0.003(2) -0.012(2)
C34 0.028(2) 0.034(3) 0.043(3) -0.025(2) 0.005(2) -0.009(2)
C27 0.022(2) 0.027(2) 0.025(2) -0.0105(18) -0.0029(17) -0.0065(19)
C18 0.024(2) 0.017(2) 0.0152(18) -0.0048(15) -0.0006(15) -0.0084(17)
C10 0.053(3) 0.017(2) 0.030(2) -0.0122(19) 0.013(2) -0.014(2)
C32 0.023(2) 0.029(2) 0.022(2) -0.0124(18) 0.0065(17) -0.0131(19)
O1 0.0216(14) 0.0184(15) 0.0173(13) -0.0075(11) 0.0027(11) -0.0083(12)
C1 0.0129(17) 0.019(2) 0.0132(17) -0.0058(15) 0.0031(14) -0.0061(15)
C19 0.0157(18) 0.020(2) 0.0126(17) -0.0043(15) -0.0016(14) -0.0087(16)
C20 0.0120(17) 0.020(2) 0.0147(17) -0.0055(15) 0.0028(14) -0.0077(16)
C24 0.0132(18) 0.044(3) 0.0112(18) 0.0007(17) -0.0007(15) -0.0162(19)
C37 0.024(2) 0.022(2) 0.0148(18) -0.0026(15) 0.0039(16) -0.0130(17)
C38 0.023(2) 0.022(2) 0.0165(18) -0.0013(16) -0.0024(16) -0.0132(18)
C4 0.021(2) 0.040(3) 0.022(2) -0.0138(19) 0.0010(17) -0.017(2)
C6 0.021(2) 0.018(2) 0.0196(19) -0.0049(16) -0.0011(16) -0.0072(17)
C2 0.024(2) 0.023(2) 0.029(2) -0.0113(18) -0.0012(18) -0.0069(18)
C23 0.022(2) 0.032(2) 0.0182(19) -0.0079(18) 0.0029(16) -0.0167(19)
C21 0.022(2) 0.030(2) 0.0179(19) -0.0121(18) 0.0038(16) -0.0127(19)
C44 0.027(2) 0.024(2) 0.020(2) -0.0047(17) -0.0024(17) -0.0111(18)
C5 0.026(2) 0.029(2) 0.025(2) -0.0124(18) 0.0007(18) -0.0142(19)
C22 0.020(2) 0.030(2) 0.024(2) -0.0114(18) -0.0003(17) -0.0132(19)
C39 0.028(2) 0.021(2) 0.023(2) -0.0042(17) -0.0011(18) -0.0097(19)
C43 0.033(3) 0.022(2) 0.029(2) -0.0040(19) -0.009(2) -0.004(2)
C3 0.021(2) 0.030(2) 0.030(2) -0.009(2) -0.0065(18) -0.003(2)
C40 0.079(4) 0.032(3) 0.034(3) -0.004(2) -0.018(3) -0.031(3)
C421 0.053(7) 0.015(5) 0.033(6) 0.000(4) -0.007(5) -0.011(5)
C411 0.059(7) 0.020(5) 0.053(6) -0.006(4) -0.009(6) -0.021(5)
C422 0.038(5) 0.022(4) 0.016(4) -0.004(3) 0.005(4) -0.014(4)
C412 0.032(4) 0.015(4) 0.018(4) -0.004(3) 0.004(3) -0.010(3)
O2 0.071(3) 0.037(2) 0.039(2) -0.0215(18) 0.021(2) -0.018(2)
C48 0.035(3) 0.038(3) 0.046(3) -0.020(2) 0.002(2) -0.007(2)
C46 0.038(3) 0.042(3) 0.040(3) -0.023(2) 0.011(2) -0.018(2)
C47 0.034(3) 0.046(3) 0.032(3) -0.016(2) 0.006(2) -0.011(2)
C45 0.075(4) 0.047(4) 0.052(4) -0.030(3) 0.028(3) -0.025(3)
O3 0.136(6) 0.098(4) 0.135(6) 0.010(4) -0.042(5) -0.062(4)
C49 0.145(8) 0.053(4) 0.056(4) -0.003(3) -0.028(5) -0.037(5)
C52 0.084(6) 0.079(6) 0.090(6) 0.001(4) -0.043(5) -0.027(5)
C50 0.164(9) 0.058(5) 0.140(8) -0.023(5) -0.067(7) -0.024(6)
C511 0.081(12) 0.018(7) 0.068(8) 0.009(6) -0.025(9) -0.013(7)
C512 0.174(14) 0.047(6) 0.082(11) -0.014(7) -0.088(11) 0.037(9)

loop_
_atom_type_symbol
_atom_type_description
_atom_type_scat_dispersion_real
_atom_type_scat_dispersion_imag
_atom_type_scat_source
C C 0.0033 0.0016 'International Tables Vol C Tables 4.2.6.8 and 6.1.1.4'
H H 0.0000 0.0000 'International Tables Vol C Tables 4.2.6.8 and 6.1.1.4'
O O 0.0106 0.0060 'International Tables Vol C Tables 4.2.6.8 and 6.1.1.4'
P P 0.1023 0.0942 'International Tables Vol C Tables 4.2.6.8 and 6.1.1.4'
S S 0.1246 0.1234 'International Tables Vol C Tables 4.2.6.8 and 6.1.1.4'
Cl Cl 0.1484 0.1585 'International Tables Vol C Tables 4.2.6.8 and 6.1.1.4'
Ir Ir -1.4442 7.9887 'International Tables Vol C Tables 4.2.6.8 and 6.1.1.4'

loop_
_geom_angle_atom_site_label_1
_geom_angle_atom_site_label_2
_geom_angle_atom_site_label_3
_geom_angle
S1 Ir1 C37 100.04(11)
S1 Ir1 C38 99.28(11)
C37 Ir1 C38 38.05(15)
S1 Ir1 P1 88.34(3)
C37 Ir1 P1 148.37(11)
C38 Ir1 P1 110.69(11)
S1 Ir1 P2 88.06(3)
C37 Ir1 P2 99.72(11)
C38 Ir1 P2 137.74(11)
P1 Ir1 P2 111.08(4)
S1 Ir1 Cl1 174.62(4)
C37 Ir1 Cl1 85.28(11)
C38 Ir1 Cl1 85.37(11)
P1 Ir1 Cl1 87.49(3)
P2 Ir1 Cl1 90.27(3)
O1 S1 C19 103.85(17)
O1 S1 C14 103.73(16)
C19 S1 C14 102.62(17)
O1 S1 Ir1 125.95(12)
C19 S1 Ir1 109.46(12)
C14 S1 Ir1 108.81(13)
C13 P1 C1 101.82(17)
C13 P1 C7 103.69(17)
C1 P1 C7 101.61(18)
C13 P1 Ir1 105.63(13)
C1 P1 Ir1 119.96(13)
C7 P1 Ir1 121.44(13)
C20 P2 C25 104.17(18)
C20 P2 C31 101.92(18)
C25 P2 C31 103.79(18)
C20 P2 Ir1 105.50(13)
C25 P2 Ir1 111.79(13)
C31 P2 Ir1 127.19(13)
C13 C14 C15 121.2(3)
C13 C14 S1 119.1(3)
C15 C14 S1 119.2(3)
C14 C13 C18 118.5(3)
C14 C13 P1 117.4(3)
C18 C13 P1 124.0(3)
C30 C25 C26 118.7(4)
C30 C25 P2 117.6(3)
C26 C25 P2 123.4(3)
C16 C15 C14 119.6(4)
C16 C15 H15 120.2
C14 C15 H15 120.2
C18 C17 C16 120.6(4)
C18 C17 H17 119.7
C16 C17 H17 119.7
C36 C31 C32 118.9(4)
C36 C31 P2 118.4(3)
C32 C31 P2 122.8(3)
C12 C7 C8 118.8(4)
C12 C7 P1 122.9(3)
C8 C7 P1 118.3(3)
C29 C30 C25 121.0(4)
C29 C30 H30 119.5
C25 C30 H30 119.5
C34 C33 C32 120.9(4)
C34 C33 H33 119.5
C32 C33 H33 119.5
C27 C26 C25 119.9(4)
C27 C26 H26 120.1
C25 C26 H26 120.1
C7 C12 C11 120.6(4)
C7 C12 H12 119.7
C11 C12 H12 119.7
C35 C36 C31 120.5(4)
C35 C36 H36 119.8
C31 C36 H36 119.8
C30 C29 C28 119.9(4)
C30 C29 H29 120.1
C28 C29 H29 120.1
C10 C11 C12 120.3(4)
C10 C11 H11 119.8
C12 C11 H11 119.8
C8 C9 C10 120.6(4)
C8 C9 H9 119.7
C10 C9 H9 119.7
C9 C8 C7 120.4(4)
C9 C8 H8 119.8
C7 C8 H8 119.8
C17 C16 C15 119.6(3)
C17 C16 H16 120.2
C15 C16 H16 120.2
C27 C28 C29 119.7(4)
C27 C28 H28 120.1
C29 C28 H28 120.1
C36 C35 C34 120.7(4)
C36 C35 H35 119.7
C34 C35 H35 119.7
C33 C34 C35 118.7(4)
C33 C34 H34 120.6
C35 C34 H34 120.6
C28 C27 C26 120.9(4)
C28 C27 H27 119.6
C26 C27 H27 119.6
C17 C18 C13 120.4(4)
C17 C18 H18 119.8
C13 C18 H18 119.8
C11 C10 C9 119.2(4)
C11 C10 H10 120.4
C9 C10 H10 120.4
C33 C32 C31 120.3(4)
C33 C32 H32 119.8
C31 C32 H32 119.8
C6 C1 C2 118.7(4)
C6 C1 P1 117.7(3)
C2 C1 P1 123.5(3)
C24 C19 C20 119.9(4)
C24 C19 S1 121.1(3)
C20 C19 S1 119.0(3)
C19 C20 C21 118.7(3)
C19 C20 P2 117.6(3)
C21 C20 P2 123.5(3)
C23 C24 C19 121.1(4)
C23 C24 H24 119.5
C19 C24 H24 119.5
C38 C37 C44 123.0(4)
C38 C37 Ir1 71.9(2)
C44 C37 Ir1 123.8(3)
C38 C37 H37 114(3)
C44 C37 H37 113(2)
Ir1 C37 H37 105(2)
C37 C38 C39 122.0(4)
C37 C38 Ir1 70.0(2)
C39 C38 Ir1 124.8(3)
C37 C38 H38 120(2)
C39 C38 H38 102(2)
Ir1 C38 H38 117(2)
C5 C4 C3 119.8(4)
C5 C4 H4 120.1
C3 C4 H4 120.1
C5 C6 C1 121.0(4)
C5 C6 H6 119.5
C1 C6 H6 119.5
C3 C2 C1 120.0(4)
C3 C2 H2 120.0
C1 C2 H2 120.0
C24 C23 C22 119.4(4)
C24 C23 H23 120.3
C22 C23 H23 120.3
C22 C21 C20 120.5(4)
C22 C21 H21 119.7
C20 C21 H21 119.7
C37 C44 C43 112.5(4)
C37 C44 H44A 109.1
C43 C44 H44A 109.1
C37 C44 H44B 109.1
C43 C44 H44B 109.1
H44A C44 H44B 107.8
C4 C5 C6 119.9(4)
C4 C5 H5 120.0
C6 C5 H5 120.0
C21 C22 C23 120.3(4)
C21 C22 H22 119.8
C23 C22 H22 119.8
C38 C39 C40 112.5(4)
C38 C39 H39A 109.1
C40 C39 H39A 109.1
C38 C39 H39B 109.1
C40 C39 H39B 109.1
H39A C39 H39B 107.8
C44 C43 C421 109.3(5)
C44 C43 C422 118.1(5)
C421 C43 C422 28.6(5)
C44 C43 H43A 109.8
C421 C43 H43A 109.8
C422 C43 H43A 124.1
C44 C43 H43B 109.8
C421 C43 H43B 109.8
C422 C43 H43B 81.4
H43A C43 H43B 108.3
C4 C3 C2 120.7(4)
C4 C3 H3 119.7
C2 C3 H3 119.7
C39 C40 C411 113.7(5)
C39 C40 C412 112.5(5)
C411 C40 C412 46.7(5)
C39 C40 H40A 108.8
C411 C40 H40A 108.8
C412 C40 H40A 138.1
C39 C40 H40B 108.8
C411 C40 H40B 108.8
C412 C40 H40B 65.4
H40A C40 H40B 107.7
C411 C421 C43 118.2(11)
C411 C421 H42A 107.8
C43 C421 H42A 107.8
C411 C421 H42B 107.7
C43 C421 H42B 107.7
H42A C421 H42B 107.1
C421 C411 C40 105.4(10)
C421 C411 H41A 110.7
C40 C411 H41A 110.7
C421 C411 H41B 110.7
C40 C411 H41B 110.7
H41A C411 H41B 108.8
C412 C422 C43 112.7(7)
C412 C422 H42C 109.1
C43 C422 H42C 109.1
C412 C422 H42D 109.1
C43 C422 H42D 109.1
H42C C422 H42D 107.8
C422 C412 C40 109.8(6)
C422 C412 H41C 109.7
C40 C412 H41C 109.7
C422 C412 H41D 109.7
C40 C412 H41D 109.7
H41C C412 H41D 108.2
C48 O2 C45 109.2(4)
O2 C48 C47 105.0(4)
O2 C48 H48A 110.7
C47 C48 H48A 110.7
O2 C48 H48B 110.7
C47 C48 H48B 110.7
H48A C48 H48B 108.8
C47 C46 C45 103.0(4)
C47 C46 H46A 111.2
C45 C46 H46A 111.2
C47 C46 H46B 111.2
C45 C46 H46B 111.2
H46A C46 H46B 109.1
C46 C47 C48 101.2(4)
C46 C47 H47A 111.5
C48 C47 H47A 111.5
C46 C47 H47B 111.5
C48 C47 H47B 111.5
H47A C47 H47B 109.3
O2 C45 C46 106.5(5)
O2 C45 H45A 110.4
C46 C45 H45A 110.4
O2 C45 H45B 110.4
C46 C45 H45B 110.4
H45A C45 H45B 108.6
C52 O3 C49 102.2(6)
C50 C49 O3 105.4(6)
C50 C49 H49A 110.7
O3 C49 H49A 110.7
C50 C49 H49B 110.7
O3 C49 H49B 110.7
H49A C49 H49B 108.8
C512 C52 C511 46.6(11)
C512 C52 O3 102.6(9)
C511 C52 O3 106.4(8)
C512 C52 H52A 68.8
C511 C52 H52A 110.4
O3 C52 H52A 110.4
C512 C52 H52B 145.0
C511 C52 H52B 110.4
O3 C52 H52B 110.4
H52A C52 H52B 108.6
C511 C50 C49 110.2(9)
C511 C50 C512 45.6(10)
C49 C50 C512 101.8(11)
C511 C50 H50A 109.6
C49 C50 H50A 109.6
C512 C50 H50A 146.3
C511 C50 H50B 109.6
C49 C50 H50B 109.6
C512 C50 H50B 71.1
H50A C50 H50B 108.1
C50 C511 C52 105.4(10)
C50 C511 H51A 110.7
C52 C511 H51A 110.7
C50 C511 H51B 110.7
C52 C511 H51B 110.7
H51A C511 H51B 108.8
C52 C512 C50 103.1(10)
C52 C512 H51C 111.1
C50 C512 H51C 111.1
C52 C512 H51D 111.1
C50 C512 H51D 111.1
H51C C512 H51D 109.1

loop_
_geom_bond_atom_site_label_1
_geom_bond_atom_site_label_2
_geom_bond_distance
Ir1 S1 2.1699(9)
Ir1 C37 2.181(4)
Ir1 C38 2.205(4)
Ir1 P1 2.3147(10)
Ir1 P2 2.3225(10)
Ir1 Cl1 2.4175(9)
S1 O1 1.474(3)
S1 C19 1.810(4)
S1 C14 1.827(4)
P1 C13 1.826(4)
P1 C1 1.829(4)
P1 C7 1.829(4)
P2 C20 1.826(4)
P2 C25 1.834(4)
P2 C31 1.838(4)
C14 C13 1.390(5)
C14 C15 1.393(5)
C13 C18 1.404(5)
C25 C30 1.402(5)
C25 C26 1.402(6)
C15 C16 1.391(5)
C15 H15 0.9500
C17 C18 1.384(5)
C17 C16 1.390(6)
C17 H17 0.9500
C31 C36 1.391(6)
C31 C32 1.399(5)
C7 C12 1.388(6)
C7 C8 1.400(5)
C30 C29 1.384(6)
C30 H30 0.9500
C33 C34 1.381(7)
C33 C32 1.383(6)
C33 H33 0.9500
C26 C27 1.399(6)
C26 H26 0.9500
C12 C11 1.400(6)
C12 H12 0.9500
C36 C35 1.379(6)
C36 H36 0.9500
C29 C28 1.400(6)
C29 H29 0.9500
C11 C10 1.378(6)
C11 H11 0.9500
C9 C8 1.382(6)
C9 C10 1.398(6)
C9 H9 0.9500
C8 H8 0.9500
C16 H16 0.9500
C28 C27 1.375(6)
C28 H28 0.9500
C35 C34 1.401(6)
C35 H35 0.9500
C34 H34 0.9500
C27 H27 0.9500
C18 H18 0.9500
C10 H10 0.9500
C32 H32 0.9500
C1 C6 1.393(6)
C1 C2 1.401(6)
C19 C24 1.391(5)
C19 C20 1.400(5)
C20 C21 1.400(5)
C24 C23 1.373(6)
C24 H24 0.9500
C37 C38 1.430(6)
C37 C44 1.513(6)
C37 H37 1.00(4)
C38 C39 1.516(6)
C38 H38 1.07(5)
C4 C5 1.382(6)
C4 C3 1.387(6)
C4 H4 0.9500
C6 C5 1.391(6)
C6 H6 0.9500
C2 C3 1.390(6)
C2 H2 0.9500
C23 C22 1.393(6)
C23 H23 0.9500
C21 C22 1.381(5)
C21 H21 0.9500
C44 C43 1.531(6)
C44 H44A 0.9900
C44 H44B 0.9900
C5 H5 0.9500
C22 H22 0.9500
C39 C40 1.536(6)
C39 H39A 0.9900
C39 H39B 0.9900
C43 C421 1.555(13)
C43 C422 1.561(11)
C43 H43A 0.9900
C43 H43B 0.9900
C3 H3 0.9500
C40 C411 1.590(13)
C40 C412 1.643(10)
C40 H40A 0.9900
C40 H40B 0.9900
C421 C411 1.493(19)
C421 H42A 0.9900
C421 H42B 0.9900
C411 H41A 0.9900
C411 H41B 0.9900
C422 C412 1.557(12)
C422 H42C 0.9900
C422 H42D 0.9900
C412 H41C 0.9900
C412 H41D 0.9900
O2 C48 1.432(6)
O2 C45 1.442(7)
C48 C47 1.521(7)
C48 H48A 0.9900
C48 H48B 0.9900
C46 C47 1.513(7)
C46 C45 1.515(7)
C46 H46A 0.9900
C46 H46B 0.9900
C47 H47A 0.9900
C47 H47B 0.9900
C45 H45A 0.9900
C45 H45B 0.9900
O3 C52 1.503(9)
O3 C49 1.507(10)
C49 C50 1.410(9)
C49 H49A 0.9900
C49 H49B 0.9900
C52 C512 1.373(12)
C52 C511 1.394(12)
C52 H52A 0.9900
C52 H52B 0.9900
C50 C511 1.378(12)
C50 C512 1.442(13)
C50 H50A 0.9900
C50 H50B 0.9900
C511 H51A 0.9900
C511 H51B 0.9900
C512 H51C 0.9900
C512 H51D 0.9900
